data_4300851
loop_
_publ_author_name
'Aucott, Stephen M.'
'Kilian, Petr'
'Milton, Heather L.'
'Robertson, Stuart D.'
'Slawin, Alexandra M. Z.'
'Woollins, J. Derek'

_publ_section_title
;
 Bis(Cyclopentadienyl)Titanium Complexes of Naphthalene--1,8-Dithiolates,
 Biphenyl 2,2'-Dithiolates, and Related Ligands
;
_journal_coden_ASTM INOCAJ
_journal_issue 8
_journal_name_full 'Inorganic Chemistry'
_journal_page_first 2710
_journal_page_last 2718
_journal_paper_doi 10.1021/ic048483l
_journal_volume 44
_journal_year 2005
_chemical_formula_sum 'C22.5 H19 Cl0.5 O2 S2 Ti'
_chemical_formula_weight 451.12
_space_group_IT_number 14
_symmetry_cell_setting monoclinic
_symmetry_space_group_name_Hall '-P 2ybc'
_symmetry_space_group_name_H-M 'P 1 21/c 1'
_atom_sites_solution_hydrogens geom
_atom_sites_solution_primary direct
_atom_sites_solution_secondary difmap
_audit_creation_method SHELXL-97
_cell_angle_alpha 90.00
_cell_angle_beta 98.693(3)
_cell_angle_gamma 90.00
_cell_formula_units_Z 4
_cell_length_a 7.7413(11)
_cell_length_b 11.5820(17)
_cell_length_c 23.933(4)
_cell_measurement_reflns_used 527
_cell_measurement_temperature 125(2)
_cell_measurement_theta_max 28
_cell_measurement_theta_min 12
_cell_volume 2121.2(6)
_computing_cell_refinement 'Bruker SMART'
_computing_data_collection 'Bruker SMART'
_computing_data_reduction 'Bruker SHELXTL'
_computing_molecular_graphics 'Bruker SHELXTL'
_computing_publication_material 'Bruker SHELXTL'
_computing_structure_refinement 'SHELXL-97 (Sheldrick, 1997)'
_computing_structure_solution 'SHELXS-97 (Sheldrick, 1990)'
_diffrn_ambient_temperature 125(2)
_diffrn_detector_area_resol_mean 0.83
_diffrn_measured_fraction_theta_full 0.972
_diffrn_measured_fraction_theta_max 0.972
_diffrn_measurement_device_type 'CCD area detector'
_diffrn_measurement_method 'phi and omega scans'
_diffrn_radiation_monochromator graphite
_diffrn_radiation_source 'fine-focus sealed tube'
_diffrn_radiation_type MoK\a
_diffrn_radiation_wavelength 0.71073
_diffrn_reflns_av_R_equivalents 0.0702
_diffrn_reflns_av_sigmaI/netI 0.0908
_diffrn_reflns_limit_h_max 9
_diffrn_reflns_limit_h_min -9
_diffrn_reflns_limit_k_max 13
_diffrn_reflns_limit_k_min -13
_diffrn_reflns_limit_l_max 24
_diffrn_reflns_limit_l_min -28
_diffrn_reflns_number 10558
_diffrn_reflns_theta_full 25.39
_diffrn_reflns_theta_max 25.39
_diffrn_reflns_theta_min 2.46
_diffrn_standards_decay_% -
_diffrn_standards_interval_count -
_diffrn_standards_number -
_exptl_absorpt_coefficient_mu 0.679
_exptl_absorpt_correction_T_max 1.00000
_exptl_absorpt_correction_T_min 0.870116
_exptl_absorpt_correction_type multi-scan
_exptl_crystal_colour red
_exptl_crystal_density_diffrn 1.413
_exptl_crystal_density_meas ?
_exptl_crystal_density_method 'not measured'
_exptl_crystal_description prism
_exptl_crystal_F_000 930
_exptl_crystal_size_max 0.30
_exptl_crystal_size_mid 0.15
_exptl_crystal_size_min 0.15
_refine_diff_density_max 0.954
_refine_diff_density_min -0.389
_refine_diff_density_rms 0.104
_refine_ls_extinction_coef 0.0031(12)
_refine_ls_extinction_expression Fc^*^=kFc[1+0.001xFc^2^\l^3^/sin(2\q)]^-1/4^
_refine_ls_extinction_method SHELXL
_refine_ls_goodness_of_fit_ref 0.995
_refine_ls_hydrogen_treatment riding
_refine_ls_matrix_type full
_refine_ls_number_parameters 258
_refine_ls_number_reflns 3793
_refine_ls_number_restraints 0
_refine_ls_restrained_S_all 0.995
_refine_ls_R_factor_all 0.1248
_refine_ls_R_factor_gt 0.0711
_refine_ls_shift/su_max 0.000
_refine_ls_shift/su_mean 0.000
_refine_ls_structure_factor_coef Fsqd
_refine_ls_weighting_details 'calc w=1/[\s^2^(Fo^2^)+(0.1065P)^2^+0.0000P] where P=(Fo^2^+2Fc^2^)/3'
_refine_ls_weighting_scheme calc
_refine_ls_wR_factor_gt 0.1603
_refine_ls_wR_factor_ref 0.1838
_reflns_number_gt 2337
_reflns_number_total 3793
_reflns_threshold_expression >2sigma(I)
_cod_data_source_file ic048483lsi20041029_024632_6.cif
_cod_data_source_block 7
_cod_depositor_comments
;
The following automatic conversions were performed:
'_symmetry_cell_setting' value 'Monoclinic' changed to 'monoclinic'
according to '/home/saulius/struct/CIF-dictionaries/cif_core.dic'
dictionary named 'cif_core.dic' version 2.4.1 from
2010-06-29.

'_exptl_absorpt_correction_type' value 'MULTISCAN' changed to
'multi-scan' according to
'/home/saulius/struct/CIF-dictionaries/cif_core.dic' dictionary named
'cif_core.dic' version 2.4.1 from 2010-06-29.

Automatic conversion script
Id: cif_fix_enum 1527 2010-12-29 10:47:43Z saulius 

The following automatic conversions were performed:

'_exptl_crystal_density_meas' value '-' was changed to '?' - the
value is perceived as not measured.

Automatic conversion script
Id: cif_fix_values 3008 2015-01-20 13:52:24Z robertas 
;
_cod_original_cell_volume 2121.1(5)
_cod_original_formula_sum 'C22.50 H19 Cl0.50 O2 S2 Ti'
_cod_database_code 4300851

loop_
_symmetry_equiv_pos_as_xyz
'x, y, z'
'-x, y+1/2, -z+1/2'
'-x, -y, -z'
'x, -y-1/2, z-1/2'

loop_
_atom_site_label
_atom_site_type_symbol
_atom_site_fract_x
_atom_site_fract_y
_atom_site_fract_z
_atom_site_U_iso_or_equiv
_atom_site_adp_type
_atom_site_occupancy
_atom_site_symmetry_multiplicity
_atom_site_calc_flag
_atom_site_refinement_flags
_atom_site_disorder_assembly
_atom_site_disorder_group
Ti1 Ti 0.09524(11) 0.03956(8) 0.37760(4) 0.0293(3) Uani 1 1 d . . .
O1 O -0.0053(5) 0.1469(3) 0.42822(16) 0.0375(9) Uani 1 1 d . . .
O2 O -0.2411(5) 0.2255(3) 0.47506(17) 0.0470(11) Uani 1 1 d . . .
S1 S -0.19616(18) 0.19773(12) 0.41885(6) 0.0366(4) Uani 1 1 d . . .
C1 C -0.1445(8) 0.3368(5) 0.3906(3) 0.0400(14) Uani 1 1 d . . .
C2 C -0.1940(7) 0.3604(4) 0.3339(2) 0.0336(13) Uani 1 1 d . . .
C3 C -0.1606(7) 0.4737(5) 0.3163(3) 0.0429(15) Uani 1 1 d . . .
H3A H -0.1949 0.4944 0.2779 0.051 Uiso 1 1 calc R . .
C4 C -0.0807(8) 0.5541(5) 0.3530(3) 0.0486(16) Uani 1 1 d . . .
H4A H -0.0626 0.6300 0.3400 0.058 Uiso 1 1 calc R . .
C5 C -0.0266(11) 0.5265(6) 0.4081(3) 0.067(2) Uani 1 1 d . . .
H5A H 0.0357 0.5811 0.4331 0.081 Uiso 1 1 calc R . .
C6 C -0.0635(10) 0.4174(6) 0.4274(3) 0.0605(19) Uani 1 1 d . . .
H6A H -0.0324 0.3988 0.4663 0.073 Uiso 1 1 calc R . .
C7 C -0.2776(7) 0.2775(4) 0.2910(2) 0.0318(12) Uani 1 1 d . . .
C8 C -0.1834(6) 0.1863(4) 0.2713(2) 0.0301(12) Uani 1 1 d . . .
S8 S 0.04335(16) 0.16963(11) 0.29747(6) 0.0314(4) Uani 1 1 d . . .
C9 C -0.2652(7) 0.1153(5) 0.2277(2) 0.0391(14) Uani 1 1 d . . .
H9A H -0.2023 0.0531 0.2144 0.047 Uiso 1 1 calc R . .
C10 C -0.4382(7) 0.1351(5) 0.2036(3) 0.0412(14) Uani 1 1 d . . .
H10A H -0.4929 0.0869 0.1739 0.049 Uiso 1 1 calc R . .
C11 C -0.5290(8) 0.2246(5) 0.2230(3) 0.0429(15) Uani 1 1 d . . .
H11A H -0.6474 0.2377 0.2071 0.052 Uiso 1 1 calc R . .
C12 C -0.4503(7) 0.2948(5) 0.2649(3) 0.0432(15) Uani 1 1 d . . .
H12A H -0.5146 0.3577 0.2769 0.052 Uiso 1 1 calc R . .
C21 C -0.1830(7) -0.0447(5) 0.3465(3) 0.0386(14) Uani 1 1 d . . .
H21A H -0.2785 0.0034 0.3318 0.046 Uiso 1 1 calc R . .
C22 C -0.1387(8) -0.0756(5) 0.4021(3) 0.0450(15) Uani 1 1 d . . .
H22A H -0.1995 -0.0541 0.4322 0.054 Uiso 1 1 calc R . .
C23 C 0.0121(8) -0.1444(5) 0.4070(3) 0.0498(17) Uani 1 1 d . . .
H23A H 0.0743 -0.1762 0.4407 0.060 Uiso 1 1 calc R . .
C24 C 0.0535(8) -0.1570(5) 0.3515(3) 0.0548(19) Uani 1 1 d . . .
H24A H 0.1479 -0.2008 0.3415 0.066 Uiso 1 1 calc R . .
C25 C -0.0652(8) -0.0954(5) 0.3146(3) 0.0425(15) Uani 1 1 d . . .
H25A H -0.0671 -0.0884 0.2750 0.051 Uiso 1 1 calc R . .
C26 C 0.3488(7) 0.1588(5) 0.3927(3) 0.0465(16) Uani 1 1 d . . .
H26A H 0.3374 0.2396 0.3864 0.056 Uiso 1 1 calc R . .
C27 C 0.3389(7) 0.1004(6) 0.4436(3) 0.0507(17) Uani 1 1 d . . .
H27A H 0.3230 0.1356 0.4784 0.061 Uiso 1 1 calc R . .
C28 C 0.3561(8) -0.0159(6) 0.4349(3) 0.0499(17) Uani 1 1 d . . .
H28A H 0.3512 -0.0750 0.4621 0.060 Uiso 1 1 calc R . .
C29 C 0.3824(7) -0.0324(5) 0.3785(3) 0.0448(15) Uani 1 1 d . . .
H29A H 0.3997 -0.1041 0.3609 0.054 Uiso 1 1 calc R . .
C30 C 0.3783(6) 0.0761(6) 0.3536(3) 0.0438(16) Uani 1 1 d . . .
H30A H 0.3933 0.0911 0.3156 0.053 Uiso 1 1 calc R . .
C31 C -0.5264(17) 0.4407(10) 0.4913(5) 0.049(3) Uiso 0.50 1 d P . .
H31A H -0.4303 0.4036 0.4749 0.059 Uiso 0.50 1 calc PR . .
H31B H -0.6297 0.4443 0.4614 0.059 Uiso 0.50 1 calc PR . .
Cl1 Cl -0.5781(7) 0.3535(4) 0.54807(17) 0.0849(14) Uani 0.50 1 d P . .

loop_
_atom_site_aniso_label
_atom_site_aniso_U_11
_atom_site_aniso_U_22
_atom_site_aniso_U_33
_atom_site_aniso_U_23
_atom_site_aniso_U_13
_atom_site_aniso_U_12
Ti1 0.0234(5) 0.0249(5) 0.0394(6) -0.0013(4) 0.0045(4) -0.0028(4)
O1 0.038(2) 0.032(2) 0.044(2) -0.0012(17) 0.0110(18) -0.0051(16)
O2 0.058(3) 0.043(2) 0.046(3) 0.0054(19) 0.025(2) 0.003(2)
S1 0.0398(8) 0.0327(8) 0.0401(9) 0.0038(6) 0.0150(7) 0.0003(6)
C1 0.045(3) 0.034(3) 0.043(4) -0.001(3) 0.012(3) 0.001(3)
C2 0.026(3) 0.031(3) 0.046(4) -0.002(3) 0.013(3) 0.003(2)
C3 0.035(3) 0.039(3) 0.057(4) 0.008(3) 0.016(3) 0.008(3)
C4 0.063(4) 0.029(3) 0.056(4) 0.001(3) 0.015(3) -0.003(3)
C5 0.104(6) 0.043(4) 0.055(5) -0.014(3) 0.012(4) -0.022(4)
C6 0.096(6) 0.038(4) 0.048(4) 0.000(3) 0.012(4) -0.013(4)
C7 0.028(3) 0.031(3) 0.037(3) 0.006(2) 0.005(2) 0.001(2)
C8 0.026(3) 0.030(3) 0.034(3) 0.009(2) 0.003(2) -0.002(2)
S8 0.0235(7) 0.0329(8) 0.0377(8) -0.0028(6) 0.0041(6) 0.0012(5)
C9 0.041(3) 0.037(3) 0.038(3) -0.006(3) 0.003(3) -0.005(3)
C10 0.037(3) 0.044(3) 0.040(4) 0.006(3) -0.004(3) -0.009(3)
C11 0.033(3) 0.041(3) 0.052(4) 0.014(3) -0.003(3) -0.002(3)
C12 0.031(3) 0.038(3) 0.060(4) 0.015(3) 0.003(3) 0.004(3)
C21 0.032(3) 0.033(3) 0.051(4) 0.001(3) 0.005(3) -0.013(2)
C22 0.038(3) 0.043(3) 0.055(4) -0.002(3) 0.010(3) -0.020(3)
C23 0.046(4) 0.025(3) 0.073(5) 0.007(3) -0.005(3) -0.015(3)
C24 0.036(3) 0.033(3) 0.096(6) -0.017(4) 0.011(4) -0.005(3)
C25 0.044(3) 0.044(3) 0.040(4) -0.018(3) 0.006(3) -0.022(3)
C26 0.032(3) 0.039(3) 0.066(5) 0.001(3) -0.003(3) -0.008(3)
C27 0.032(3) 0.068(5) 0.050(4) -0.012(3) -0.001(3) -0.007(3)
C28 0.033(3) 0.057(4) 0.056(4) 0.021(3) -0.007(3) -0.006(3)
C29 0.022(3) 0.038(3) 0.073(5) -0.003(3) 0.004(3) 0.004(2)
C30 0.018(3) 0.064(4) 0.049(4) 0.020(3) 0.002(3) -0.003(3)
Cl1 0.128(4) 0.070(3) 0.063(2) -0.0210(19) 0.037(2) 0.031(2)

loop_
_atom_type_symbol
_atom_type_description
_atom_type_scat_dispersion_real
_atom_type_scat_dispersion_imag
_atom_type_scat_source
C C 0.0033 0.0016 'International Tables Vol C Tables 4.2.6.8 and 6.1.1.4'
H H 0.0000 0.0000 'International Tables Vol C Tables 4.2.6.8 and 6.1.1.4'
O O 0.0106 0.0060 'International Tables Vol C Tables 4.2.6.8 and 6.1.1.4'
S S 0.1246 0.1234 'International Tables Vol C Tables 4.2.6.8 and 6.1.1.4'
Cl Cl 0.1484 0.1585 'International Tables Vol C Tables 4.2.6.8 and 6.1.1.4'
Ti Ti 0.2776 0.4457 'International Tables Vol C Tables 4.2.6.8 and 6.1.1.4'

loop_
_geom_angle_atom_site_label_1
_geom_angle_atom_site_label_2
_geom_angle_atom_site_label_3
_geom_angle
_geom_angle_site_symmetry_1
_geom_angle_site_symmetry_3
_geom_angle_publ_flag
O1 Ti1 C28 101.4(2) . . ?
O1 Ti1 C23 103.6(2) . . ?
C28 Ti1 C23 80.1(2) . . ?
O1 Ti1 C24 135.7(2) . . ?
C28 Ti1 C24 87.8(2) . . ?
C23 Ti1 C24 34.9(2) . . ?
O1 Ti1 C29 132.2(2) . . ?
C28 Ti1 C29 34.7(2) . . ?
C23 Ti1 C29 88.7(2) . . ?
C24 Ti1 C29 75.8(2) . . ?
O1 Ti1 C27 75.7(2) . . ?
C28 Ti1 C27 33.7(2) . . ?
C23 Ti1 C27 107.1(2) . . ?
C24 Ti1 C27 121.5(2) . . ?
C29 Ti1 C27 56.6(2) . . ?
O1 Ti1 C21 91.60(18) . . ?
C28 Ti1 C21 136.6(2) . . ?
C23 Ti1 C21 56.6(2) . . ?
C24 Ti1 C21 56.1(2) . . ?
C29 Ti1 C21 131.4(2) . . ?
C27 Ti1 C21 156.8(2) . . ?
O1 Ti1 C26 86.2(2) . . ?
C28 Ti1 C26 57.0(2) . . ?
C23 Ti1 C26 137.1(2) . . ?
C24 Ti1 C26 132.3(2) . . ?
C29 Ti1 C26 56.8(2) . . ?
C27 Ti1 C26 34.4(2) . . ?
C21 Ti1 C26 166.3(2) . . ?
O1 Ti1 C25 125.71(19) . . ?
C28 Ti1 C25 120.6(2) . . ?
C23 Ti1 C25 57.2(2) . . ?
C24 Ti1 C25 33.6(2) . . ?
C29 Ti1 C25 100.0(2) . . ?
C27 Ti1 C25 154.1(2) . . ?
C21 Ti1 C25 34.2(2) . . ?
C26 Ti1 C25 144.5(2) . . ?
O1 Ti1 C30 119.8(2) . . ?
C28 Ti1 C30 56.6(2) . . ?
C23 Ti1 C30 122.2(2) . . ?
C24 Ti1 C30 101.6(2) . . ?
C29 Ti1 C30 34.0(2) . . ?
C27 Ti1 C30 56.1(2) . . ?
C21 Ti1 C30 144.9(2) . . ?
C26 Ti1 C30 33.7(2) . . ?
C25 Ti1 C30 111.9(2) . . ?
O1 Ti1 C22 79.48(19) . . ?
C28 Ti1 C22 108.7(2) . . ?
C23 Ti1 C22 34.3(2) . . ?
C24 Ti1 C22 56.7(2) . . ?
C29 Ti1 C22 123.0(2) . . ?
C27 Ti1 C22 123.8(2) . . ?
C21 Ti1 C22 33.4(2) . . ?
C26 Ti1 C22 157.3(2) . . ?
C25 Ti1 C22 56.5(2) . . ?
C30 Ti1 C22 156.2(2) . . ?
O1 Ti1 S8 93.47(12) . . ?
C28 Ti1 S8 130.97(16) . . ?
C23 Ti1 S8 140.87(17) . . ?
C24 Ti1 S8 112.9(2) . . ?
C29 Ti1 S8 105.60(17) . . ?
C27 Ti1 S8 111.20(18) . . ?
C21 Ti1 S8 88.48(15) . . ?
C26 Ti1 S8 78.11(16) . . ?
C25 Ti1 S8 84.21(17) . . ?
C30 Ti1 S8 75.36(14) . . ?
C22 Ti1 S8 119.97(16) . . ?
S1 O1 Ti1 126.6(2) . . ?
O2 S1 O1 107.3(2) . . ?
O2 S1 C1 104.0(2) . . ?
O1 S1 C1 97.5(2) . . ?
C6 C1 C2 122.0(5) . . ?
C6 C1 S1 118.1(5) . . ?
C2 C1 S1 119.8(4) . . ?
C1 C2 C3 116.0(5) . . ?
C1 C2 C7 125.4(5) . . ?
C3 C2 C7 118.5(5) . . ?
C4 C3 C2 122.0(6) . . ?
C4 C3 H3A 119.0 . . ?
C2 C3 H3A 119.0 . . ?
C5 C4 C3 120.5(6) . . ?
C5 C4 H4A 119.8 . . ?
C3 C4 H4A 119.8 . . ?
C4 C5 C6 119.2(6) . . ?
C4 C5 H5A 120.4 . . ?
C6 C5 H5A 120.4 . . ?
C1 C6 C5 120.2(6) . . ?
C1 C6 H6A 119.9 . . ?
C5 C6 H6A 119.9 . . ?
C12 C7 C8 117.9(5) . . ?
C12 C7 C2 120.2(5) . . ?
C8 C7 C2 121.7(5) . . ?
C9 C8 C7 119.4(5) . . ?
C9 C8 S8 120.5(4) . . ?
C7 C8 S8 119.8(4) . . ?
C8 S8 Ti1 112.44(17) . . ?
C10 C9 C8 120.5(5) . . ?
C10 C9 H9A 119.7 . . ?
C8 C9 H9A 119.7 . . ?
C11 C10 C9 119.6(6) . . ?
C11 C10 H10A 120.2 . . ?
C9 C10 H10A 120.2 . . ?
C12 C11 C10 120.4(5) . . ?
C12 C11 H11A 119.8 . . ?
C10 C11 H11A 119.8 . . ?
C11 C12 C7 122.2(6) . . ?
C11 C12 H12A 118.9 . . ?
C7 C12 H12A 118.9 . . ?
C22 C21 C25 109.3(6) . . ?
C22 C21 Ti1 73.8(3) . . ?
C25 C21 Ti1 73.1(3) . . ?
C22 C21 H21A 125.3 . . ?
C25 C21 H21A 125.3 . . ?
Ti1 C21 H21A 119.5 . . ?
C21 C22 C23 108.1(6) . . ?
C21 C22 Ti1 72.8(3) . . ?
C23 C22 Ti1 71.7(3) . . ?
C21 C22 H22A 125.9 . . ?
C23 C22 H22A 125.9 . . ?
Ti1 C22 H22A 121.3 . . ?
C22 C23 C24 106.5(6) . . ?
C22 C23 Ti1 74.0(3) . . ?
C24 C23 Ti1 72.8(3) . . ?
C22 C23 H23A 126.8 . . ?
C24 C23 H23A 126.8 . . ?
Ti1 C23 H23A 118.5 . . ?
C25 C24 C23 108.9(6) . . ?
C25 C24 Ti1 73.8(3) . . ?
C23 C24 Ti1 72.3(3) . . ?
C25 C24 H24A 125.6 . . ?
C23 C24 H24A 125.6 . . ?
Ti1 C24 H24A 120.1 . . ?
C24 C25 C21 107.1(6) . . ?
C24 C25 Ti1 72.6(3) . . ?
C21 C25 Ti1 72.7(3) . . ?
C24 C25 H25A 126.4 . . ?
C21 C25 H25A 126.4 . . ?
Ti1 C25 H25A 120.2 . . ?
C30 C26 C27 106.9(6) . . ?
C30 C26 Ti1 73.3(3) . . ?
C27 C26 Ti1 72.6(3) . . ?
C30 C26 H26A 126.5 . . ?
C27 C26 H26A 126.5 . . ?
Ti1 C26 H26A 119.5 . . ?
C28 C27 C26 108.7(6) . . ?
C28 C27 Ti1 72.1(3) . . ?
C26 C27 Ti1 73.0(3) . . ?
C28 C27 H27A 125.7 . . ?
C26 C27 H27A 125.7 . . ?
Ti1 C27 H27A 120.9 . . ?
C27 C28 C29 108.1(6) . . ?
C27 C28 Ti1 74.1(4) . . ?
C29 C28 Ti1 73.4(3) . . ?
C27 C28 H28A 125.9 . . ?
C29 C28 H28A 125.9 . . ?
Ti1 C28 H28A 118.5 . . ?
C30 C29 C28 107.0(6) . . ?
C30 C29 Ti1 73.6(3) . . ?
C28 C29 Ti1 71.9(3) . . ?
C30 C29 H29A 126.5 . . ?
C28 C29 H29A 126.5 . . ?
Ti1 C29 H29A 119.9 . . ?
C26 C30 C29 109.3(6) . . ?
C26 C30 Ti1 73.0(3) . . ?
C29 C30 Ti1 72.4(3) . . ?
C26 C30 H30A 125.4 . . ?
C29 C30 H30A 125.4 . . ?
Ti1 C30 H30A 120.9 . . ?
C31 C31 Cl1 113.3(12) 3_466 . ?
C31 C31 H31A 108.9 3_466 . ?
Cl1 C31 H31A 108.9 . . ?
C31 C31 H31B 108.9 3_466 . ?
Cl1 C31 H31B 108.9 . . ?
H31A C31 H31B 107.7 . . ?

loop_
_geom_bond_atom_site_label_1
_geom_bond_atom_site_label_2
_geom_bond_distance
_geom_bond_site_symmetry_2
_geom_bond_publ_flag
Ti1 O1 1.976(4) . ?
Ti1 C28 2.352(6) . ?
Ti1 C23 2.363(6) . ?
Ti1 C24 2.369(6) . ?
Ti1 C29 2.371(5) . ?
Ti1 C27 2.377(6) . ?
Ti1 C21 2.379(5) . ?
Ti1 C26 2.382(6) . ?
Ti1 C25 2.385(5) . ?
Ti1 C30 2.386(5) . ?
Ti1 C22 2.392(6) . ?
Ti1 S8 2.4240(17) . ?
O1 S1 1.575(4) . ?
O2 S1 1.475(4) . ?
S1 C1 1.815(6) . ?
C1 C6 1.369(9) . ?
C1 C2 1.382(8) . ?
C2 C3 1.413(8) . ?
C2 C7 1.481(8) . ?
C3 C4 1.362(9) . ?
C3 H3A 0.9500 . ?
C4 C5 1.360(9) . ?
C4 H4A 0.9500 . ?
C5 C6 1.390(9) . ?
C5 H5A 0.9500 . ?
C6 H6A 0.9500 . ?
C7 C12 1.402(7) . ?
C7 C8 1.404(7) . ?
C8 C9 1.403(8) . ?
C8 S8 1.783(5) . ?
C9 C10 1.395(8) . ?
C9 H9A 0.9500 . ?
C10 C11 1.372(9) . ?
C10 H10A 0.9500 . ?
C11 C12 1.362(9) . ?
C11 H11A 0.9500 . ?
C12 H12A 0.9500 . ?
C21 C22 1.371(8) . ?
C21 C25 1.403(8) . ?
C21 H21A 0.9500 . ?
C22 C23 1.404(9) . ?
C22 H22A 0.9500 . ?
C23 C24 1.419(10) . ?
C23 H23A 0.9500 . ?
C24 C25 1.374(9) . ?
C24 H24A 0.9500 . ?
C25 H25A 0.9500 . ?
C26 C30 1.383(9) . ?
C26 C27 1.406(9) . ?
C26 H26A 0.9500 . ?
C27 C28 1.373(9) . ?
C27 H27A 0.9500 . ?
C28 C29 1.407(9) . ?
C28 H28A 0.9500 . ?
C29 C30 1.390(8) . ?
C29 H29A 0.9500 . ?
C30 H30A 0.9500 . ?
C31 C31 1.48(2) 3_466 ?
C31 Cl1 1.787(13) . ?
C31 H31A 0.9900 . ?
C31 H31B 0.9900 . ?

loop_
_geom_torsion_atom_site_label_1
_geom_torsion_atom_site_label_2
_geom_torsion_atom_site_label_3
_geom_torsion_atom_site_label_4
_geom_torsion
_geom_torsion_site_symmetry_1
_geom_torsion_site_symmetry_2
_geom_torsion_site_symmetry_3
_geom_torsion_site_symmetry_4
_geom_torsion_publ_flag
C28 Ti1 O1 S1 -168.6(3) . . . . ?
C23 Ti1 O1 S1 -86.2(3) . . . . ?
C24 Ti1 O1 S1 -70.0(4) . . . . ?
C29 Ti1 O1 S1 173.0(3) . . . . ?
C27 Ti1 O1 S1 169.3(3) . . . . ?
C21 Ti1 O1 S1 -30.3(3) . . . . ?
C26 Ti1 O1 S1 136.2(3) . . . . ?
C25 Ti1 O1 S1 -27.0(4) . . . . ?
C30 Ti1 O1 S1 133.4(3) . . . . ?
C22 Ti1 O1 S1 -61.5(3) . . . . ?
S8 Ti1 O1 S1 58.3(3) . . . . ?
Ti1 O1 S1 O2 153.9(3) . . . . ?
Ti1 O1 S1 C1 -98.9(3) . . . . ?
O2 S1 C1 C6 35.0(6) . . . . ?
O1 S1 C1 C6 -75.0(6) . . . . ?
O2 S1 C1 C2 -142.2(4) . . . . ?
O1 S1 C1 C2 107.9(5) . . . . ?
C6 C1 C2 C3 -1.8(8) . . . . ?
S1 C1 C2 C3 175.3(4) . . . . ?
C6 C1 C2 C7 178.2(6) . . . . ?
S1 C1 C2 C7 -4.7(7) . . . . ?
C1 C2 C3 C4 1.5(8) . . . . ?
C7 C2 C3 C4 -178.6(5) . . . . ?
C2 C3 C4 C5 1.4(10) . . . . ?
C3 C4 C5 C6 -4.0(11) . . . . ?
C2 C1 C6 C5 -0.8(11) . . . . ?
S1 C1 C6 C5 -177.8(6) . . . . ?
C4 C5 C6 C1 3.7(12) . . . . ?
C1 C2 C7 C12 113.3(6) . . . . ?
C3 C2 C7 C12 -66.7(7) . . . . ?
C1 C2 C7 C8 -72.9(7) . . . . ?
C3 C2 C7 C8 107.1(6) . . . . ?
C12 C7 C8 C9 -1.3(8) . . . . ?
C2 C7 C8 C9 -175.3(5) . . . . ?
C12 C7 C8 S8 173.2(4) . . . . ?
C2 C7 C8 S8 -0.8(7) . . . . ?
C9 C8 S8 Ti1 -92.4(4) . . . . ?
C7 C8 S8 Ti1 93.2(4) . . . . ?
O1 Ti1 S8 C8 -68.8(2) . . . . ?
C28 Ti1 S8 C8 -177.1(3) . . . . ?
C23 Ti1 S8 C8 47.8(3) . . . . ?
C24 Ti1 S8 C8 74.7(3) . . . . ?
C29 Ti1 S8 C8 155.6(2) . . . . ?
C27 Ti1 S8 C8 -144.7(3) . . . . ?
C21 Ti1 S8 C8 22.8(2) . . . . ?
C26 Ti1 S8 C8 -154.2(3) . . . . ?
C25 Ti1 S8 C8 56.8(2) . . . . ?
C30 Ti1 S8 C8 171.3(3) . . . . ?
C22 Ti1 S8 C8 11.1(3) . . . . ?
C7 C8 C9 C10 0.5(8) . . . . ?
S8 C8 C9 C10 -174.0(4) . . . . ?
C8 C9 C10 C11 -0.3(8) . . . . ?
C9 C10 C11 C12 0.9(9) . . . . ?
C10 C11 C12 C7 -1.8(9) . . . . ?
C8 C7 C12 C11 2.0(8) . . . . ?
C2 C7 C12 C11 176.1(5) . . . . ?
O1 Ti1 C21 C22 -68.0(4) . . . . ?
C28 Ti1 C21 C22 40.5(5) . . . . ?
C23 Ti1 C21 C22 37.2(4) . . . . ?
C24 Ti1 C21 C22 79.5(4) . . . . ?
C29 Ti1 C21 C22 89.0(4) . . . . ?
C27 Ti1 C21 C22 -12.4(7) . . . . ?
C26 Ti1 C21 C22 -148.6(9) . . . . ?
C25 Ti1 C21 C22 116.6(5) . . . . ?
C30 Ti1 C21 C22 137.1(4) . . . . ?
S8 Ti1 C21 C22 -161.4(4) . . . . ?
O1 Ti1 C21 C25 175.4(4) . . . . ?
C28 Ti1 C21 C25 -76.1(5) . . . . ?
C23 Ti1 C21 C25 -79.4(4) . . . . ?
C24 Ti1 C21 C25 -37.2(4) . . . . ?
C29 Ti1 C21 C25 -27.7(5) . . . . ?
C27 Ti1 C21 C25 -129.0(6) . . . . ?
C26 Ti1 C21 C25 94.7(10) . . . . ?
C30 Ti1 C21 C25 20.4(6) . . . . ?
C22 Ti1 C21 C25 -116.6(5) . . . . ?
S8 Ti1 C21 C25 81.9(4) . . . . ?
C25 C21 C22 C23 1.6(6) . . . . ?
Ti1 C21 C22 C23 -63.4(4) . . . . ?
C25 C21 C22 Ti1 65.0(4) . . . . ?
O1 Ti1 C22 C21 109.5(4) . . . . ?
C28 Ti1 C22 C21 -151.9(4) . . . . ?
C23 Ti1 C22 C21 -116.5(6) . . . . ?
C24 Ti1 C22 C21 -77.6(4) . . . . ?
C29 Ti1 C22 C21 -116.6(4) . . . . ?
C27 Ti1 C22 C21 174.2(3) . . . . ?
C26 Ti1 C22 C21 161.3(5) . . . . ?
C25 Ti1 C22 C21 -37.1(4) . . . . ?
C30 Ti1 C22 C21 -104.2(6) . . . . ?
S8 Ti1 C22 C21 21.6(4) . . . . ?
O1 Ti1 C22 C23 -134.0(4) . . . . ?
C28 Ti1 C22 C23 -35.5(5) . . . . ?
C24 Ti1 C22 C23 38.9(4) . . . . ?
C29 Ti1 C22 C23 -0.1(5) . . . . ?
C27 Ti1 C22 C23 -69.4(5) . . . . ?
C21 Ti1 C22 C23 116.5(6) . . . . ?
C26 Ti1 C22 C23 -82.2(7) . . . . ?
C25 Ti1 C22 C23 79.4(4) . . . . ?
C30 Ti1 C22 C23 12.3(8) . . . . ?
S8 Ti1 C22 C23 138.0(4) . . . . ?
C21 C22 C23 C24 -2.0(6) . . . . ?
Ti1 C22 C23 C24 -66.1(4) . . . . ?
C21 C22 C23 Ti1 64.1(4) . . . . ?
O1 Ti1 C23 C22 46.6(4) . . . . ?
C28 Ti1 C23 C22 146.1(4) . . . . ?
C24 Ti1 C23 C22 -113.4(5) . . . . ?
C29 Ti1 C23 C22 179.9(4) . . . . ?
C27 Ti1 C23 C22 125.5(4) . . . . ?
C21 Ti1 C23 C22 -36.2(4) . . . . ?
C26 Ti1 C23 C22 145.9(4) . . . . ?
C25 Ti1 C23 C22 -77.3(4) . . . . ?
C30 Ti1 C23 C22 -174.2(4) . . . . ?
S8 Ti1 C23 C22 -66.7(5) . . . . ?
O1 Ti1 C23 C24 160.1(4) . . . . ?
C28 Ti1 C23 C24 -100.5(4) . . . . ?
C29 Ti1 C23 C24 -66.7(4) . . . . ?
C27 Ti1 C23 C24 -121.0(4) . . . . ?
C21 Ti1 C23 C24 77.2(4) . . . . ?
C26 Ti1 C23 C24 -100.7(5) . . . . ?
C25 Ti1 C23 C24 36.1(3) . . . . ?
C30 Ti1 C23 C24 -60.7(4) . . . . ?
C22 Ti1 C23 C24 113.4(5) . . . . ?
S8 Ti1 C23 C24 46.8(5) . . . . ?
C22 C23 C24 C25 1.6(6) . . . . ?
Ti1 C23 C24 C25 -65.3(4) . . . . ?
C22 C23 C24 Ti1 66.9(4) . . . . ?
O1 Ti1 C24 C25 88.2(5) . . . . ?
C28 Ti1 C24 C25 -167.7(4) . . . . ?
C23 Ti1 C24 C25 116.5(5) . . . . ?
C29 Ti1 C24 C25 -134.7(4) . . . . ?
C27 Ti1 C24 C25 -169.5(4) . . . . ?
C21 Ti1 C24 C25 37.9(3) . . . . ?
C26 Ti1 C24 C25 -128.2(4) . . . . ?
C30 Ti1 C24 C25 -112.4(4) . . . . ?
C22 Ti1 C24 C25 78.3(4) . . . . ?
S8 Ti1 C24 C25 -33.5(4) . . . . ?
O1 Ti1 C24 C23 -28.3(5) . . . . ?
C28 Ti1 C24 C23 75.8(4) . . . . ?
C29 Ti1 C24 C23 108.7(4) . . . . ?
C27 Ti1 C24 C23 73.9(4) . . . . ?
C21 Ti1 C24 C23 -78.6(4) . . . . ?
C26 Ti1 C24 C23 115.2(4) . . . . ?
C25 Ti1 C24 C23 -116.5(5) . . . . ?
C30 Ti1 C24 C23 131.1(4) . . . . ?
C22 Ti1 C24 C23 -38.3(4) . . . . ?
S8 Ti1 C24 C23 -150.0(3) . . . . ?
C23 C24 C25 C21 -0.6(6) . . . . ?
Ti1 C24 C25 C21 -64.9(4) . . . . ?
C23 C24 C25 Ti1 64.3(4) . . . . ?
C22 C21 C25 C24 -0.6(6) . . . . ?
Ti1 C21 C25 C24 64.9(4) . . . . ?
C22 C21 C25 Ti1 -65.5(4) . . . . ?
O1 Ti1 C25 C24 -120.6(4) . . . . ?
C28 Ti1 C25 C24 14.4(5) . . . . ?
C23 Ti1 C25 C24 -37.5(4) . . . . ?
C29 Ti1 C25 C24 44.4(4) . . . . ?
C27 Ti1 C25 C24 20.7(7) . . . . ?
C21 Ti1 C25 C24 -114.9(6) . . . . ?
C26 Ti1 C25 C24 89.1(5) . . . . ?
C30 Ti1 C25 C24 77.6(4) . . . . ?
C22 Ti1 C25 C24 -78.8(4) . . . . ?
S8 Ti1 C25 C24 149.2(4) . . . . ?
O1 Ti1 C25 C21 -5.7(5) . . . . ?
C28 Ti1 C25 C21 129.3(4) . . . . ?
C23 Ti1 C25 C21 77.4(4) . . . . ?
C24 Ti1 C25 C21 114.9(6) . . . . ?
C29 Ti1 C25 C21 159.3(4) . . . . ?
C27 Ti1 C25 C21 135.6(5) . . . . ?
C26 Ti1 C25 C21 -155.9(4) . . . . ?
C30 Ti1 C25 C21 -167.5(3) . . . . ?
C22 Ti1 C25 C21 36.1(3) . . . . ?
S8 Ti1 C25 C21 -95.8(4) . . . . ?
O1 Ti1 C26 C30 -175.7(4) . . . . ?
C28 Ti1 C26 C30 78.1(4) . . . . ?
C23 Ti1 C26 C30 78.3(5) . . . . ?
C24 Ti1 C26 C30 28.9(5) . . . . ?
C29 Ti1 C26 C30 36.4(4) . . . . ?
C27 Ti1 C26 C30 114.3(5) . . . . ?
C21 Ti1 C26 C30 -94.5(10) . . . . ?
C25 Ti1 C26 C30 -19.6(6) . . . . ?
C22 Ti1 C26 C30 133.5(6) . . . . ?
S8 Ti1 C26 C30 -81.4(3) . . . . ?
O1 Ti1 C26 C27 69.9(4) . . . . ?
C28 Ti1 C26 C27 -36.3(4) . . . . ?
C23 Ti1 C26 C27 -36.0(6) . . . . ?
C24 Ti1 C26 C27 -85.5(5) . . . . ?
C29 Ti1 C26 C27 -78.0(4) . . . . ?
C21 Ti1 C26 C27 151.2(8) . . . . ?
C25 Ti1 C26 C27 -133.9(5) . . . . ?
C30 Ti1 C26 C27 -114.3(5) . . . . ?
C22 Ti1 C26 C27 19.2(8) . . . . ?
S8 Ti1 C26 C27 164.3(4) . . . . ?
C30 C26 C27 C28 -2.0(6) . . . . ?
Ti1 C26 C27 C28 63.8(4) . . . . ?
C30 C26 C27 Ti1 -65.8(4) . . . . ?
O1 Ti1 C27 C28 138.6(4) . . . . ?
C23 Ti1 C27 C28 38.5(4) . . . . ?
C24 Ti1 C27 C28 3.4(5) . . . . ?
C29 Ti1 C27 C28 -38.1(4) . . . . ?
C21 Ti1 C27 C28 80.2(7) . . . . ?
C26 Ti1 C27 C28 -116.7(6) . . . . ?
C25 Ti1 C27 C28 -9.9(8) . . . . ?
C30 Ti1 C27 C28 -79.2(4) . . . . ?
C22 Ti1 C27 C28 72.0(5) . . . . ?
S8 Ti1 C27 C28 -133.3(4) . . . . ?
O1 Ti1 C27 C26 -104.7(4) . . . . ?
C28 Ti1 C27 C26 116.7(6) . . . . ?
C23 Ti1 C27 C26 155.2(4) . . . . ?
C24 Ti1 C27 C26 120.1(4) . . . . ?
C29 Ti1 C27 C26 78.6(4) . . . . ?
C21 Ti1 C27 C26 -163.1(5) . . . . ?
C25 Ti1 C27 C26 106.9(6) . . . . ?
C30 Ti1 C27 C26 37.5(4) . . . . ?
C22 Ti1 C27 C26 -171.2(4) . . . . ?
S8 Ti1 C27 C26 -16.5(4) . . . . ?
C26 C27 C28 C29 1.7(7) . . . . ?
Ti1 C27 C28 C29 66.1(4) . . . . ?
C26 C27 C28 Ti1 -64.3(4) . . . . ?
O1 Ti1 C28 C27 -40.8(4) . . . . ?
C23 Ti1 C28 C27 -142.8(4) . . . . ?
C24 Ti1 C28 C27 -177.1(4) . . . . ?
C29 Ti1 C28 C27 115.0(5) . . . . ?
C21 Ti1 C28 C27 -145.6(4) . . . . ?
C26 Ti1 C28 C27 37.0(4) . . . . ?
C25 Ti1 C28 C27 175.0(4) . . . . ?
C30 Ti1 C28 C27 77.5(4) . . . . ?
C22 Ti1 C28 C27 -123.5(4) . . . . ?
S8 Ti1 C28 C27 64.0(5) . . . . ?
O1 Ti1 C28 C29 -155.8(3) . . . . ?
C23 Ti1 C28 C29 102.2(4) . . . . ?
C24 Ti1 C28 C29 67.9(4) . . . . ?
C27 Ti1 C28 C29 -115.0(5) . . . . ?
C21 Ti1 C28 C29 99.4(4) . . . . ?
C26 Ti1 C28 C29 -78.0(4) . . . . ?
C25 Ti1 C28 C29 60.0(4) . . . . ?
C30 Ti1 C28 C29 -37.5(3) . . . . ?
C22 Ti1 C28 C29 121.6(4) . . . . ?
S8 Ti1 C28 C29 -51.0(4) . . . . ?
C27 C28 C29 C30 -0.8(6) . . . . ?
Ti1 C28 C29 C30 65.8(4) . . . . ?
C27 C28 C29 Ti1 -66.6(4) . . . . ?
O1 Ti1 C29 C30 -81.8(4) . . . . ?
C28 Ti1 C29 C30 -114.6(5) . . . . ?
C23 Ti1 C29 C30 171.0(4) . . . . ?
C24 Ti1 C29 C30 138.2(4) . . . . ?
C27 Ti1 C29 C30 -77.5(4) . . . . ?
C21 Ti1 C29 C30 130.0(4) . . . . ?
C26 Ti1 C29 C30 -36.1(4) . . . . ?
C25 Ti1 C29 C30 114.6(4) . . . . ?
C22 Ti1 C29 C30 171.1(4) . . . . ?
S8 Ti1 C29 C30 27.9(4) . . . . ?
O1 Ti1 C29 C28 32.8(5) . . . . ?
C23 Ti1 C29 C28 -74.4(4) . . . . ?
C24 Ti1 C29 C28 -107.3(4) . . . . ?
C27 Ti1 C29 C28 37.1(4) . . . . ?
C21 Ti1 C29 C28 -115.4(4) . . . . ?
C26 Ti1 C29 C28 78.5(4) . . . . ?
C25 Ti1 C29 C28 -130.8(4) . . . . ?
C30 Ti1 C29 C28 114.6(5) . . . . ?
C22 Ti1 C29 C28 -74.4(4) . . . . ?
S8 Ti1 C29 C28 142.5(3) . . . . ?
C27 C26 C30 C29 1.5(6) . . . . ?
Ti1 C26 C30 C29 -63.8(4) . . . . ?
C27 C26 C30 Ti1 65.3(4) . . . . ?
C28 C29 C30 C26 -0.5(6) . . . . ?
Ti1 C29 C30 C26 64.2(4) . . . . ?
C28 C29 C30 Ti1 -64.7(4) . . . . ?
O1 Ti1 C30 C26 4.9(4) . . . . ?
C28 Ti1 C30 C26 -79.1(4) . . . . ?
C23 Ti1 C30 C26 -128.0(4) . . . . ?
C24 Ti1 C30 C26 -158.6(4) . . . . ?
C29 Ti1 C30 C26 -117.3(5) . . . . ?
C27 Ti1 C30 C26 -38.3(4) . . . . ?
C21 Ti1 C30 C26 155.7(4) . . . . ?
C25 Ti1 C30 C26 167.9(4) . . . . ?
C22 Ti1 C30 C26 -136.2(6) . . . . ?
S8 Ti1 C30 C26 90.5(4) . . . . ?
O1 Ti1 C30 C29 122.2(4) . . . . ?
C28 Ti1 C30 C29 38.3(4) . . . . ?
C23 Ti1 C30 C29 -10.7(5) . . . . ?
C24 Ti1 C30 C29 -41.3(4) . . . . ?
C27 Ti1 C30 C29 79.0(4) . . . . ?
C21 Ti1 C30 C29 -87.0(5) . . . . ?
C26 Ti1 C30 C29 117.3(5) . . . . ?
C25 Ti1 C30 C29 -74.8(4) . . . . ?
C22 Ti1 C30 C29 -18.8(8) . . . . ?
S8 Ti1 C30 C29 -152.2(4) . . . . ?
